data_4037969
loop_
_publ_author_name
'Tendyck, Jonas C.'
'Kl\"ocker, Hans'
'Sch\"urmann, Lina'
'W\"urthwein, Ernst-Ulrich'
'Hepp, Alexander'
'Layh, Marcus'
'Uhl, Werner'

_publ_section_title
;
 Aspects of phosphaallene chemistry - heat induced formation of
 1,2-dihydrophosphetes by intramolecular nucleophilic aromatic
 substitution and photochemical generation of tricyclic phosphiranes.
;
_journal_name_full 'The Journal of organic chemistry'
_journal_paper_doi 10.1021/acs.joc.9b03056
_journal_year 2020
_chemical_formula_sum 'C35 H45 P'
_chemical_formula_weight 496.68
_space_group_crystal_system triclinic
_space_group_IT_number 2
_space_group_name_Hall '-P 1'
_space_group_name_H-M_alt 'P -1'
_atom_sites_solution_hydrogens geom
_audit_creation_method SHELXL-2014/7
_cell_angle_alpha 68.762(7)
_cell_angle_beta 77.919(7)
_cell_angle_gamma 67.038(7)
_cell_formula_units_Z 2
_cell_length_a 10.921(2)
_cell_length_b 11.391(2)
_cell_length_c 13.516(3)
_cell_measurement_reflns_used 8434
_cell_measurement_temperature 100(2)
_cell_measurement_theta_max 27.919
_cell_measurement_theta_min 2.177
_cell_volume 1438.5(5)
_computing_cell_refinement 'Bruker SAINT+'
_computing_data_collection 'Bruker SMART'
_computing_data_reduction 'Bruker SHELXTL'
_computing_molecular_graphics 'Bruker SHELXTL'
_computing_publication_material 'Bruker SHELXTL'
_computing_structure_refinement 'SHELXL-2014/7 (Sheldrick, 2014)'
_computing_structure_solution 'SHELXS-2014 (Sheldrick, 2014)'
_diffrn_ambient_temperature 100(2)
_diffrn_measured_fraction_theta_full 0.986
_diffrn_measured_fraction_theta_max 0.985
_diffrn_measurement_device_type 'CCD area detector'
_diffrn_measurement_method 'omega scans'
_diffrn_radiation_type MoK\a
_diffrn_radiation_wavelength 0.71073
_diffrn_reflns_av_R_equivalents 0.0454
_diffrn_reflns_av_unetI/netI 0.0609
_diffrn_reflns_Laue_measured_fraction_full 0.986
_diffrn_reflns_Laue_measured_fraction_max 0.985
_diffrn_reflns_limit_h_max 14
_diffrn_reflns_limit_h_min -14
_diffrn_reflns_limit_k_max 14
_diffrn_reflns_limit_k_min -14
_diffrn_reflns_limit_l_max 17
_diffrn_reflns_limit_l_min -17
_diffrn_reflns_number 19488
_diffrn_reflns_point_group_measured_fraction_full 0.986
_diffrn_reflns_point_group_measured_fraction_max 0.985
_diffrn_reflns_theta_full 25.242
_diffrn_reflns_theta_max 27.936
_diffrn_reflns_theta_min 2.032
_diffrn_source microsource
_exptl_absorpt_coefficient_mu 0.117
_exptl_absorpt_correction_T_max 0.7456
_exptl_absorpt_correction_T_min 0.6168
_exptl_absorpt_correction_type empirical
_exptl_absorpt_process_details SADABS
_exptl_crystal_colour colourless
_exptl_crystal_density_diffrn 1.147
_exptl_crystal_description stick
_exptl_crystal_F_000 540
_exptl_crystal_size_max 0.400
_exptl_crystal_size_mid 0.070
_exptl_crystal_size_min 0.040
_refine_diff_density_max 0.540
_refine_diff_density_min -0.434
_refine_diff_density_rms 0.061
_refine_ls_extinction_method none
_refine_ls_goodness_of_fit_ref 1.028
_refine_ls_hydrogen_treatment constr
_refine_ls_matrix_type full
_refine_ls_number_parameters 332
_refine_ls_number_reflns 6799
_refine_ls_number_restraints 0
_refine_ls_restrained_S_all 1.028
_refine_ls_R_factor_all 0.0804
_refine_ls_R_factor_gt 0.0541
_refine_ls_shift/su_max 0.000
_refine_ls_shift/su_mean 0.000
_refine_ls_structure_factor_coef Fsqd
_refine_ls_weighting_details 'w=1/[\s^2^(Fo^2^)+(0.0463P)^2^+1.1146P] where P=(Fo^2^+2Fc^2^)/3'
_refine_ls_weighting_scheme calc
_refine_ls_wR_factor_gt 0.1162
_refine_ls_wR_factor_ref 0.1284
_reflns_Friedel_coverage 0.000
_reflns_number_gt 5188
_reflns_number_total 6799
_reflns_threshold_expression 'I > 2\s(I)'
_cod_data_source_file jo9b03056_si_001.cif
_cod_data_source_block sad_a_compound_5b
_cod_database_code 4037969
_shelx_shelxl_version_number 2014/7
_shelx_space_group_comment
;
The symmetry employed for this shelxl refinement is uniquely defined
by the following loop, which should always be used as a source of
symmetry information in preference to the above space-group names.
They are only intended as comments.
;
_shelx_estimated_absorpt_t_min 0.955
_shelx_estimated_absorpt_t_max 0.995

loop_
_space_group_symop_operation_xyz
'x, y, z'
'-x, -y, -z'

loop_
_atom_site_label
_atom_site_type_symbol
_atom_site_fract_x
_atom_site_fract_y
_atom_site_fract_z
_atom_site_U_iso_or_equiv
_atom_site_adp_type
_atom_site_occupancy
_atom_site_site_symmetry_order
_atom_site_calc_flag
_atom_site_refinement_flags_posn
_atom_site_refinement_flags_adp
_atom_site_refinement_flags_occupancy
_atom_site_disorder_assembly
_atom_site_disorder_group
P1 P 0.67797(5) 0.78883(5) 0.50909(4) 0.01390(12) Uani 1 1 d . . . . .
C1 C 0.84024(17) 0.73261(17) 0.56725(14) 0.0132(4) Uani 1 1 d . . . . .
C2 C 0.89338(17) 0.66096(17) 0.66007(14) 0.0133(4) Uani 1 1 d . . . . .
H2 H 0.9834 0.6519 0.6609 0.016 Uiso 1 1 calc R U . . .
C30 C 0.83122(17) 0.59229(18) 0.76375(14) 0.0134(4) Uani 1 1 d . . . . .
C31 C 0.67773(17) 0.64558(18) 0.77130(14) 0.0153(4) Uani 1 1 d . . . . .
H31A H 0.6444 0.7428 0.7623 0.018 Uiso 1 1 calc R U . . .
H31B H 0.6464 0.6332 0.7134 0.018 Uiso 1 1 calc R U . . .
C32 C 0.88106(18) 0.44011(18) 0.77884(15) 0.0175(4) Uani 1 1 d . . . . .
H32A H 0.8522 0.4253 0.7209 0.021 Uiso 1 1 calc R U . . .
H32B H 0.9798 0.4040 0.7752 0.021 Uiso 1 1 calc R U . . .
C33 C 0.87697(18) 0.61124(19) 0.85604(14) 0.0162(4) Uani 1 1 d . . . . .
H33A H 0.9756 0.5766 0.8529 0.019 Uiso 1 1 calc R U . . .
H33B H 0.8458 0.7080 0.8481 0.019 Uiso 1 1 calc R U . . .
C34 C 0.82485(19) 0.36619(18) 0.88687(15) 0.0186(4) Uani 1 1 d . . . . .
H34 H 0.8572 0.2682 0.8955 0.022 Uiso 1 1 calc R U . . .
C35 C 0.82137(19) 0.53699(19) 0.96400(15) 0.0181(4) Uani 1 1 d . . . . .
H35 H 0.8521 0.5506 1.0224 0.022 Uiso 1 1 calc R U . . .
C36 C 0.62181(18) 0.57160(18) 0.87905(14) 0.0156(4) Uani 1 1 d . . . . .
H36 H 0.5221 0.6075 0.8823 0.019 Uiso 1 1 calc R U . . .
C37 C 0.66842(19) 0.59240(19) 0.96912(15) 0.0183(4) Uani 1 1 d . . . . .
H37A H 0.6356 0.6892 0.9615 0.022 Uiso 1 1 calc R U . . .
H37B H 0.6316 0.5454 1.0389 0.022 Uiso 1 1 calc R U . . .
C38 C 0.67190(19) 0.42178(19) 0.89229(15) 0.0185(4) Uani 1 1 d . . . . .
H38A H 0.6409 0.4075 0.8352 0.022 Uiso 1 1 calc R U . . .
H38B H 0.6354 0.3737 0.9617 0.022 Uiso 1 1 calc R U . . .
C39 C 0.87153(19) 0.38688(19) 0.97676(15) 0.0207(4) Uani 1 1 d . . . . .
H39A H 0.8364 0.3382 1.0465 0.025 Uiso 1 1 calc R U . . .
H39B H 0.9702 0.3506 0.9743 0.025 Uiso 1 1 calc R U . . .
C41 C 0.79697(17) 0.83950(17) 0.39683(14) 0.0139(4) Uani 1 1 d . . . . .
C42 C 0.89875(18) 0.79871(17) 0.46331(14) 0.0141(4) Uani 1 1 d . . . . .
C43 C 1.01643(18) 0.82528(17) 0.42600(14) 0.0138(4) Uani 1 1 d . . . . .
H43 H 1.0824 0.8002 0.4729 0.017 Uiso 1 1 calc R U . . .
C44 C 1.03505(17) 0.89035(17) 0.31683(14) 0.0135(4) Uani 1 1 d . . . . .
C441 C 1.16369(18) 0.92302(18) 0.27407(15) 0.0153(4) Uani 1 1 d . . . . .
C442 C 1.1714(2) 0.9919(2) 0.15391(15) 0.0238(4) Uani 1 1 d . . . . .
H44A H 1.1697 0.9324 0.1173 0.029 Uiso 1 1 calc R U . . .
H44B H 1.2543 1.0118 0.1314 0.029 Uiso 1 1 calc R U . . .
H44C H 1.0950 1.0755 0.1359 0.029 Uiso 1 1 calc R U . . .
C443 C 1.17112(19) 1.01633(18) 0.32936(16) 0.0184(4) Uani 1 1 d . . . . .
H44D H 1.2540 1.0361 0.3039 0.022 Uiso 1 1 calc R U . . .
H44E H 1.1695 0.9723 0.4065 0.022 Uiso 1 1 calc R U . . .
H44F H 1.0946 1.1001 0.3129 0.022 Uiso 1 1 calc R U . . .
C444 C 1.28440(19) 0.79203(19) 0.30095(17) 0.0215(4) Uani 1 1 d . . . . .
H44G H 1.2769 0.7288 0.2710 0.026 Uiso 1 1 calc R U . . .
H44H H 1.2865 0.7525 0.3784 0.026 Uiso 1 1 calc R U . . .
H44I H 1.3667 0.8114 0.2705 0.026 Uiso 1 1 calc R U . . .
C45 C 0.93434(18) 0.92541(17) 0.25134(15) 0.0153(4) Uani 1 1 d . . . . .
H45 H 0.9496 0.9666 0.1772 0.018 Uiso 1 1 calc R U . . .
C46 C 0.81203(18) 0.90369(17) 0.28802(14) 0.0140(4) Uani 1 1 d . . . . .
C461 C 0.70705(18) 0.94825(19) 0.20988(15) 0.0185(4) Uani 1 1 d . . . . .
C462 C 0.6847(2) 1.0933(2) 0.13867(17) 0.0274(5) Uani 1 1 d . . . . .
H46A H 0.6565 1.1522 0.1831 0.033 Uiso 1 1 calc R U . . .
H46B H 0.6153 1.1211 0.0909 0.033 Uiso 1 1 calc R U . . .
H46C H 0.7679 1.0993 0.0964 0.033 Uiso 1 1 calc R U . . .
C463 C 0.7562(2) 0.8553(2) 0.14003(17) 0.0295(5) Uani 1 1 d . . . . .
H46D H 0.8422 0.8588 0.1022 0.035 Uiso 1 1 calc R U . . .
H46E H 0.6910 0.8847 0.0883 0.035 Uiso 1 1 calc R U . . .
H46F H 0.7665 0.7630 0.1851 0.035 Uiso 1 1 calc R U . . .
C464 C 0.5731(2) 0.9413(2) 0.26902(17) 0.0296(5) Uani 1 1 d . . . . .
H46G H 0.5833 0.8481 0.3113 0.036 Uiso 1 1 calc R U . . .
H46H H 0.5068 0.9744 0.2174 0.036 Uiso 1 1 calc R U . . .
H46I H 0.5433 0.9969 0.3163 0.036 Uiso 1 1 calc R U . . .
C5 C 0.68192(18) 0.63022(18) 0.49883(14) 0.0147(4) Uani 1 1 d . . . . .
C51 C 0.80680(19) 0.54868(19) 0.44771(16) 0.0200(4) Uani 1 1 d . . . . .
H51A H 0.7978 0.4647 0.4519 0.024 Uiso 1 1 calc R U . . .
H51B H 0.8838 0.5285 0.4852 0.024 Uiso 1 1 calc R U . . .
H51C H 0.8197 0.6000 0.3729 0.024 Uiso 1 1 calc R U . . .
C6 C 0.58204(18) 0.58153(18) 0.54125(14) 0.0157(4) Uani 1 1 d . . . . .
H6 H 0.5980 0.4971 0.5334 0.019 Uiso 1 1 calc R U . . .
C71 C 0.45195(17) 0.63524(18) 0.59784(14) 0.0145(4) Uani 1 1 d . . . . .
C72 C 0.37238(18) 0.77085(19) 0.57215(15) 0.0175(4) Uani 1 1 d . . . . .
H72 H 0.4020 0.8351 0.5155 0.021 Uiso 1 1 calc R U . . .
C73 C 0.25020(18) 0.8125(2) 0.62885(16) 0.0198(4) Uani 1 1 d . . . . .
H73 H 0.1974 0.9051 0.6111 0.024 Uiso 1 1 calc R U . . .
C74 C 0.20511(19) 0.7200(2) 0.71103(15) 0.0212(4) Uani 1 1 d . . . . .
H74 H 0.1222 0.7491 0.7502 0.025 Uiso 1 1 calc R U . . .
C75 C 0.2809(2) 0.5850(2) 0.73606(16) 0.0223(4) Uani 1 1 d . . . . .
H75 H 0.2498 0.5211 0.7919 0.027 Uiso 1 1 calc R U . . .
C76 C 0.40264(19) 0.54326(19) 0.67922(15) 0.0193(4) Uani 1 1 d . . . . .
H76 H 0.4535 0.4502 0.6960 0.023 Uiso 1 1 calc R U . . .

loop_
_atom_site_aniso_label
_atom_site_aniso_U_11
_atom_site_aniso_U_22
_atom_site_aniso_U_33
_atom_site_aniso_U_23
_atom_site_aniso_U_13
_atom_site_aniso_U_12
P1 0.0123(2) 0.0157(2) 0.0145(2) -0.00344(19) -0.00115(17) -0.00685(18)
C1 0.0116(8) 0.0153(8) 0.0151(9) -0.0054(7) 0.0002(7) -0.0070(7)
C2 0.0099(8) 0.0164(9) 0.0164(9) -0.0073(8) 0.0006(7) -0.0062(7)
C30 0.0140(9) 0.0153(8) 0.0111(8) -0.0027(7) -0.0014(7) -0.0065(7)
C31 0.0134(9) 0.0199(9) 0.0139(9) -0.0055(8) -0.0025(7) -0.0061(7)
C32 0.0172(9) 0.0167(9) 0.0171(9) -0.0049(8) 0.0025(7) -0.0065(7)
C33 0.0161(9) 0.0200(9) 0.0140(9) -0.0032(8) -0.0024(7) -0.0091(7)
C34 0.0191(10) 0.0140(9) 0.0200(10) -0.0031(8) 0.0021(7) -0.0069(7)
C35 0.0193(10) 0.0259(10) 0.0126(9) -0.0052(8) -0.0028(7) -0.0112(8)
C36 0.0112(9) 0.0218(9) 0.0145(9) -0.0061(8) 0.0010(7) -0.0070(7)
C37 0.0196(10) 0.0220(10) 0.0144(9) -0.0070(8) 0.0026(7) -0.0091(8)
C38 0.0210(10) 0.0228(10) 0.0161(9) -0.0062(8) 0.0023(7) -0.0139(8)
C39 0.0175(10) 0.0225(10) 0.0161(10) 0.0020(8) -0.0028(7) -0.0074(8)
C41 0.0119(8) 0.0140(8) 0.0164(9) -0.0036(7) -0.0012(7) -0.0061(7)
C42 0.0159(9) 0.0121(8) 0.0143(9) -0.0029(7) -0.0010(7) -0.0059(7)
C43 0.0135(9) 0.0135(8) 0.0156(9) -0.0044(7) -0.0028(7) -0.0053(7)
C44 0.0130(9) 0.0115(8) 0.0167(9) -0.0047(7) 0.0003(7) -0.0054(7)
C441 0.0145(9) 0.0166(9) 0.0167(9) -0.0055(8) 0.0010(7) -0.0080(7)
C442 0.0247(11) 0.0327(11) 0.0188(10) -0.0061(9) 0.0037(8) -0.0194(9)
C443 0.0177(9) 0.0172(9) 0.0230(10) -0.0066(8) -0.0014(8) -0.0084(7)
C444 0.0147(9) 0.0211(10) 0.0314(11) -0.0127(9) 0.0021(8) -0.0069(8)
C45 0.0181(9) 0.0136(8) 0.0141(9) -0.0034(7) -0.0001(7) -0.0067(7)
C46 0.0147(9) 0.0128(8) 0.0140(9) -0.0024(7) -0.0040(7) -0.0047(7)
C461 0.0156(9) 0.0220(10) 0.0159(9) -0.0008(8) -0.0056(7) -0.0070(7)
C462 0.0259(11) 0.0252(11) 0.0263(11) 0.0034(9) -0.0123(9) -0.0091(9)
C463 0.0342(12) 0.0328(12) 0.0253(11) -0.0092(10) -0.0134(9) -0.0094(10)
C464 0.0189(10) 0.0421(13) 0.0242(11) 0.0009(10) -0.0081(8) -0.0138(9)
C5 0.0156(9) 0.0145(8) 0.0139(9) -0.0041(7) -0.0042(7) -0.0039(7)
C51 0.0160(9) 0.0210(10) 0.0250(11) -0.0111(9) 0.0017(8) -0.0067(8)
C6 0.0170(9) 0.0149(9) 0.0164(9) -0.0059(8) -0.0030(7) -0.0048(7)
C71 0.0114(8) 0.0200(9) 0.0168(9) -0.0085(8) -0.0041(7) -0.0060(7)
C72 0.0148(9) 0.0204(9) 0.0195(10) -0.0064(8) -0.0020(7) -0.0077(7)
C73 0.0140(9) 0.0223(10) 0.0251(11) -0.0124(9) -0.0023(8) -0.0034(7)
C74 0.0139(9) 0.0337(11) 0.0193(10) -0.0140(9) 0.0011(7) -0.0077(8)
C75 0.0204(10) 0.0293(11) 0.0173(10) -0.0035(9) 0.0002(8) -0.0130(8)
C76 0.0171(9) 0.0204(10) 0.0212(10) -0.0045(8) -0.0050(7) -0.0073(8)

loop_
_atom_type_symbol
_atom_type_description
_atom_type_scat_dispersion_real
_atom_type_scat_dispersion_imag
_atom_type_scat_source
C C 0.0033 0.0016 'International Tables Vol C Tables 4.2.6.8 and 6.1.1.4'
H H 0.0000 0.0000 'International Tables Vol C Tables 4.2.6.8 and 6.1.1.4'
P P 0.1023 0.0942 'International Tables Vol C Tables 4.2.6.8 and 6.1.1.4'

loop_
_geom_angle_atom_site_label_1
_geom_angle_atom_site_label_2
_geom_angle_atom_site_label_3
_geom_angle
_geom_angle_site_symmetry_1
_geom_angle_site_symmetry_3
_geom_angle_publ_flag
C5 P1 C41 102.99(8) . . ?
C5 P1 C1 101.06(8) . . ?
C41 P1 C1 73.58(8) . . ?
C2 C1 C42 130.81(16) . . ?
C2 C1 P1 138.53(14) . . ?
C42 C1 P1 90.64(11) . . ?
C1 C2 C30 129.20(16) . . ?
C1 C2 H2 115.4 . . ?
C30 C2 H2 115.4 . . ?
C2 C30 C31 113.72(15) . . ?
C2 C30 C33 108.98(14) . . ?
C31 C30 C33 108.28(14) . . ?
C2 C30 C32 109.02(14) . . ?
C31 C30 C32 108.62(14) . . ?
C33 C30 C32 108.09(15) . . ?
C36 C31 C30 110.69(15) . . ?
C36 C31 H31A 109.5 . . ?
C30 C31 H31A 109.5 . . ?
C36 C31 H31B 109.5 . . ?
C30 C31 H31B 109.5 . . ?
H31A C31 H31B 108.1 . . ?
C34 C32 C30 110.21(15) . . ?
C34 C32 H32A 109.6 . . ?
C30 C32 H32A 109.6 . . ?
C34 C32 H32B 109.6 . . ?
C30 C32 H32B 109.6 . . ?
H32A C32 H32B 108.1 . . ?
C35 C33 C30 110.87(15) . . ?
C35 C33 H33A 109.5 . . ?
C30 C33 H33A 109.5 . . ?
C35 C33 H33B 109.5 . . ?
C30 C33 H33B 109.5 . . ?
H33A C33 H33B 108.1 . . ?
C39 C34 C38 109.18(15) . . ?
C39 C34 C32 109.68(15) . . ?
C38 C34 C32 109.58(16) . . ?
C39 C34 H34 109.5 . . ?
C38 C34 H34 109.5 . . ?
C32 C34 H34 109.5 . . ?
C33 C35 C39 109.35(15) . . ?
C33 C35 C37 109.28(15) . . ?
C39 C35 C37 109.60(15) . . ?
C33 C35 H35 109.5 . . ?
C39 C35 H35 109.5 . . ?
C37 C35 H35 109.5 . . ?
C38 C36 C31 109.49(15) . . ?
C38 C36 C37 109.28(15) . . ?
C31 C36 C37 109.67(15) . . ?
C38 C36 H36 109.5 . . ?
C31 C36 H36 109.5 . . ?
C37 C36 H36 109.5 . . ?
C35 C37 C36 109.31(15) . . ?
C35 C37 H37A 109.8 . . ?
C36 C37 H37A 109.8 . . ?
C35 C37 H37B 109.8 . . ?
C36 C37 H37B 109.8 . . ?
H37A C37 H37B 108.3 . . ?
C36 C38 C34 109.76(15) . . ?
C36 C38 H38A 109.7 . . ?
C34 C38 H38A 109.7 . . ?
C36 C38 H38B 109.7 . . ?
C34 C38 H38B 109.7 . . ?
H38A C38 H38B 108.2 . . ?
C35 C39 C34 109.49(15) . . ?
C35 C39 H39A 109.8 . . ?
C34 C39 H39A 109.8 . . ?
C35 C39 H39B 109.8 . . ?
C34 C39 H39B 109.8 . . ?
H39A C39 H39B 108.2 . . ?
C46 C41 C42 121.34(16) . . ?
C46 C41 P1 144.82(14) . . ?
C42 C41 P1 93.57(12) . . ?
C43 C42 C41 122.35(17) . . ?
C43 C42 C1 136.06(17) . . ?
C41 C42 C1 101.58(15) . . ?
C42 C43 C44 117.92(17) . . ?
C42 C43 H43 121.0 . . ?
C44 C43 H43 121.0 . . ?
C45 C44 C43 118.68(16) . . ?
C45 C44 C441 122.51(16) . . ?
C43 C44 C441 118.79(16) . . ?
C442 C441 C44 113.08(15) . . ?
C442 C441 C443 108.41(15) . . ?
C44 C441 C443 108.78(14) . . ?
C442 C441 C444 108.76(16) . . ?
C44 C441 C444 108.99(15) . . ?
C443 C441 C444 108.73(15) . . ?
C441 C442 H44A 109.5 . . ?
C441 C442 H44B 109.5 . . ?
H44A C442 H44B 109.5 . . ?
C441 C442 H44C 109.5 . . ?
H44A C442 H44C 109.5 . . ?
H44B C442 H44C 109.5 . . ?
C441 C443 H44D 109.5 . . ?
C441 C443 H44E 109.5 . . ?
H44D C443 H44E 109.5 . . ?
C441 C443 H44F 109.5 . . ?
H44D C443 H44F 109.5 . . ?
H44E C443 H44F 109.5 . . ?
C441 C444 H44G 109.5 . . ?
C441 C444 H44H 109.5 . . ?
H44G C444 H44H 109.5 . . ?
C441 C444 H44I 109.5 . . ?
H44G C444 H44I 109.5 . . ?
H44H C444 H44I 109.5 . . ?
C44 C45 C46 124.39(17) . . ?
C44 C45 H45 117.8 . . ?
C46 C45 H45 117.8 . . ?
C41 C46 C45 115.22(16) . . ?
C41 C46 C461 124.45(16) . . ?
C45 C46 C461 120.33(16) . . ?
C464 C461 C462 107.84(17) . . ?
C464 C461 C46 111.18(16) . . ?
C462 C461 C46 110.53(16) . . ?
C464 C461 C463 109.03(17) . . ?
C462 C461 C463 109.34(17) . . ?
C46 C461 C463 108.88(16) . . ?
C461 C462 H46A 109.5 . . ?
C461 C462 H46B 109.5 . . ?
H46A C462 H46B 109.5 . . ?
C461 C462 H46C 109.5 . . ?
H46A C462 H46C 109.5 . . ?
H46B C462 H46C 109.5 . . ?
C461 C463 H46D 109.5 . . ?
C461 C463 H46E 109.5 . . ?
H46D C463 H46E 109.5 . . ?
C461 C463 H46F 109.5 . . ?
H46D C463 H46F 109.5 . . ?
H46E C463 H46F 109.5 . . ?
C461 C464 H46G 109.5 . . ?
C461 C464 H46H 109.5 . . ?
H46G C464 H46H 109.5 . . ?
C461 C464 H46I 109.5 . . ?
H46G C464 H46I 109.5 . . ?
H46H C464 H46I 109.5 . . ?
C6 C5 C51 119.54(16) . . ?
C6 C5 P1 122.30(14) . . ?
C51 C5 P1 118.01(13) . . ?
C5 C51 H51A 109.5 . . ?
C5 C51 H51B 109.5 . . ?
H51A C51 H51B 109.5 . . ?
C5 C51 H51C 109.5 . . ?
H51A C51 H51C 109.5 . . ?
H51B C51 H51C 109.5 . . ?
C5 C6 C71 131.81(17) . . ?
C5 C6 H6 114.1 . . ?
C71 C6 H6 114.1 . . ?
C72 C71 C76 117.95(17) . . ?
C72 C71 C6 124.37(17) . . ?
C76 C71 C6 117.61(16) . . ?
C73 C72 C71 120.56(18) . . ?
C73 C72 H72 119.7 . . ?
C71 C72 H72 119.7 . . ?
C74 C73 C72 120.42(18) . . ?
C74 C73 H73 119.8 . . ?
C72 C73 H73 119.8 . . ?
C75 C74 C73 119.90(18) . . ?
C75 C74 H74 120.1 . . ?
C73 C74 H74 120.1 . . ?
C74 C75 C76 119.72(18) . . ?
C74 C75 H75 120.1 . . ?
C76 C75 H75 120.1 . . ?
C75 C76 C71 121.40(18) . . ?
C75 C76 H76 119.3 . . ?
C71 C76 H76 119.3 . . ?

loop_
_geom_bond_atom_site_label_1
_geom_bond_atom_site_label_2
_geom_bond_distance
_geom_bond_site_symmetry_2
_geom_bond_publ_flag
P1 C5 1.8448(18) . ?
P1 C41 1.8573(18) . ?
P1 C1 1.8712(18) . ?
C1 C2 1.331(3) . ?
C1 C42 1.477(2) . ?
C2 C30 1.503(2) . ?
C2 H2 0.9500 . ?
C30 C31 1.539(2) . ?
C30 C33 1.547(2) . ?
C30 C32 1.548(2) . ?
C31 C36 1.531(2) . ?
C31 H31A 0.9900 . ?
C31 H31B 0.9900 . ?
C32 C34 1.535(3) . ?
C32 H32A 0.9900 . ?
C32 H32B 0.9900 . ?
C33 C35 1.533(3) . ?
C33 H33A 0.9900 . ?
C33 H33B 0.9900 . ?
C34 C39 1.534(3) . ?
C34 C38 1.534(3) . ?
C34 H34 1.0000 . ?
C35 C39 1.533(3) . ?
C35 C37 1.534(3) . ?
C35 H35 1.0000 . ?
C36 C38 1.528(3) . ?
C36 C37 1.536(3) . ?
C36 H36 1.0000 . ?
C37 H37A 0.9900 . ?
C37 H37B 0.9900 . ?
C38 H38A 0.9900 . ?
C38 H38B 0.9900 . ?
C39 H39A 0.9900 . ?
C39 H39B 0.9900 . ?
C41 C46 1.392(3) . ?
C41 C42 1.404(2) . ?
C42 C43 1.385(2) . ?
C43 C44 1.403(3) . ?
C43 H43 0.9500 . ?
C44 C45 1.400(3) . ?
C44 C441 1.536(2) . ?
C441 C442 1.527(3) . ?
C441 C443 1.537(2) . ?
C441 C444 1.539(3) . ?
C442 H44A 0.9800 . ?
C442 H44B 0.9800 . ?
C442 H44C 0.9800 . ?
C443 H44D 0.9800 . ?
C443 H44E 0.9800 . ?
C443 H44F 0.9800 . ?
C444 H44G 0.9800 . ?
C444 H44H 0.9800 . ?
C444 H44I 0.9800 . ?
C45 C46 1.408(3) . ?
C45 H45 0.9500 . ?
C46 C461 1.534(2) . ?
C461 C464 1.530(3) . ?
C461 C462 1.532(3) . ?
C461 C463 1.540(3) . ?
C462 H46A 0.9800 . ?
C462 H46B 0.9800 . ?
C462 H46C 0.9800 . ?
C463 H46D 0.9800 . ?
C463 H46E 0.9800 . ?
C463 H46F 0.9800 . ?
C464 H46G 0.9800 . ?
C464 H46H 0.9800 . ?
C464 H46I 0.9800 . ?
C5 C6 1.344(3) . ?
C5 C51 1.511(2) . ?
C51 H51A 0.9800 . ?
C51 H51B 0.9800 . ?
C51 H51C 0.9800 . ?
C6 C71 1.478(2) . ?
C6 H6 0.9500 . ?
C71 C72 1.397(3) . ?
C71 C76 1.398(3) . ?
C72 C73 1.391(3) . ?
C72 H72 0.9500 . ?
C73 C74 1.384(3) . ?
C73 H73 0.9500 . ?
C74 C75 1.382(3) . ?
C74 H74 0.9500 . ?
C75 C76 1.388(3) . ?
C75 H75 0.9500 . ?
C76 H76 0.9500 . ?
